data_2300748
loop_
_publ_author_name
'Rohl&#xed;&#x10d;ek, Jan'
'Eigner, V&#xe1;clav'
'Czernek, Ji&#x159;&#xed;'
'Brus, Ji&#x159;&#xed;'

_publ_section_title
;
 An advanced approach combining solid-state NMR with powder diffraction
 applied to newly synthesized iso-thio-uronium salts.
;
_journal_coeditor_code UI5023
_journal_issue 'Pt 2'
_journal_name_full 'Journal of applied crystallography'
_journal_page_first 321
_journal_page_last 332
_journal_paper_doi 10.1107/S1600576724012378
_journal_volume 58
_journal_year 2025
_chemical_formula_moiety 'C9 H13 N2 S, B F4'
_chemical_formula_sum 'C9 H13 B F4 N2 S'
_chemical_formula_weight 268.1
_space_group_IT_number 4
_space_group_name_Hall 'P 2yb'
_space_group_name_H-M_alt 'P 1 21 1'
_symmetry_cell_setting monoclinic
_symmetry_Int_Tables_number 4
_symmetry_space_group_name_Hall 'P 2yb'
_symmetry_space_group_name_H-M 'P 1 21 1'
_cell_angle_alpha 90
_cell_angle_beta 95.836(3)
_cell_angle_gamma 90
_cell_formula_units_Z 2
_cell_length_a 5.6075(2)
_cell_length_b 7.7882(3)
_cell_length_c 13.8649(6)
_cell_measurement_reflns_used 4570
_cell_measurement_temperature 120.00(10)
_cell_measurement_theta_max 67.45
_cell_measurement_theta_min 3.18
_cell_volume 602.37(4)
_computing_cell_refinement 'CrysAlisPro 1.171.41.93a (Rigaku OD, 2020)'
_computing_data_collection 'CrysAlisPro 1.171.41.93a (Rigaku OD, 2020)'
_computing_data_reduction 'CrysAlisPro 1.171.41.93a (Rigaku OD, 2020)'
_diffrn_ambient_temperature 120
_diffrn_detector 'CCD plate'
_diffrn_detector_area_resol_mean 5.1783
_diffrn_measured_fraction_theta_full 1
_diffrn_measured_fraction_theta_max 1
_diffrn_measurement_device 'four-circle diffractometer'
_diffrn_measurement_device_type 'Xcalibur, AtlasS2, Gemini ultra'
_diffrn_measurement_method '\w scans'
_diffrn_radiation_monochromator mirror
_diffrn_radiation_probe x-ray
_diffrn_radiation_source 'X-ray tube'
_diffrn_radiation_type 'Cu K\a'
_diffrn_radiation_wavelength 1.54184
_diffrn_reflns_av_R_equivalents 0.0159
_diffrn_reflns_av_unetI/netI 0.0171
_diffrn_reflns_limit_h_max 6
_diffrn_reflns_limit_h_min -6
_diffrn_reflns_limit_k_max 8
_diffrn_reflns_limit_k_min -9
_diffrn_reflns_limit_l_max 16
_diffrn_reflns_limit_l_min -16
_diffrn_reflns_number 5004
_diffrn_reflns_theta_full 67.52
_diffrn_reflns_theta_max 67.52
_diffrn_reflns_theta_min 3.2
_diffrn_source 'fine-focus sealed X-ray tube'
_exptl_absorpt_coefficient_mu 2.713
_exptl_absorpt_correction_T_max 0.607
_exptl_absorpt_correction_T_min 0.364
_exptl_absorpt_correction_type analytical
_exptl_absorpt_process_details
;
  CrysAlisPro 1.171.41.93a (Rigaku Oxford Diffraction, 2020)
  Analytical numeric absorption correction based on crystal shape
;
_exptl_crystal_colour colourless
_exptl_crystal_density_diffrn 1.478
_exptl_crystal_description prism
_exptl_crystal_F_000 276
_exptl_crystal_size_max 0.576
_exptl_crystal_size_mid 0.389
_exptl_crystal_size_min 0.218
_refine_diff_density_max 0.31
_refine_diff_density_min -0.17
_refine_ls_abs_structure_details '  957 of Friedel pairs used in the refinement'
_refine_ls_abs_structure_Flack 0.000(14)
_refine_ls_extinction_coef 2000(200)
_refine_ls_extinction_method 'B-C type 1 Gaussian isotropic (Becker & Coppens, 1974)'
_refine_ls_goodness_of_fit_gt 1.65
_refine_ls_goodness_of_fit_ref 1.64
_refine_ls_hydrogen_treatment mixed
_refine_ls_number_constraints 42
_refine_ls_number_parameters 175
_refine_ls_number_reflns 2130
_refine_ls_number_restraints 4
_refine_ls_R_factor_all 0.0293
_refine_ls_R_factor_gt 0.0291
_refine_ls_shift/su_max 0.0339
_refine_ls_shift/su_mean 0.0042
_refine_ls_structure_factor_coef Fsqd
_refine_ls_weighting_details w=1/(\s^2^(I)+0.0016I^2^)
_refine_ls_weighting_scheme sigma
_refine_ls_wR_factor_gt 0.0776
_refine_ls_wR_factor_ref 0.0779
_reflns_number_gt 2101
_reflns_number_total 2130
_reflns_threshold_expression I>3\s(I)
_cod_data_source_file ui5023.cif
_cod_data_source_block 2BF4_VE_8A
_cod_depositor_comments
;
The following automatic conversions were performed:

data item '_diffrn_radiation_probe' value 'X-ray' was changed to
'x-ray' in accordance with the
/home/data/users/saulius/crontab/automatic-downloads/rss-feeds/IUCr/lib/dictionaries/cif_core.dic
dictionary named 'cif_core.dic' version 2.4.2 last updated on
2011-04-26.

Automatic conversion script
Id: cif_fix_values 8170 2020-07-09 18:12:32Z antanas 

 Adding full bibliography for 2300745--2300749.cif.
;
_cod_original_formula_sum 'C9 H13 B1 F4 N2 S1'
_cod_database_code 2300748

loop_
_space_group_symop_id
_space_group_symop_operation_xyz
1 x,y,z
2 -x,y+1/2,-z

loop_
_atom_site_label
_atom_site_type_symbol
_atom_site_fract_x
_atom_site_fract_y
_atom_site_fract_z
_atom_site_adp_type
_atom_site_U_iso_or_equiv
_atom_site_site_symmetry_multiplicity
_atom_site_occupancy
_atom_site_calc_flag
_atom_site_refinement_flags
_atom_site_disorder_assembly
_atom_site_disorder_group
S1 S 0.90319(6) 0.4408(2) 0.72979(3) Uani 0.02187(13) 2 1 d . . .
N2 N 1.0771(3) 0.6179(3) 0.59420(12) Uani 0.0285(5) 2 1 d . . .
N1 N 1.2530(3) 0.3542(3) 0.62063(11) Uani 0.0277(5) 2 1 d . . .
C1 C 0.8934(3) 0.2272(3) 0.88135(12) Uani 0.0193(5) 2 1 d . . .
C2 C 0.6763(3) 0.1391(3) 0.87888(13) Uani 0.0215(5) 2 1 d . . .
C3 C 0.5626(3) 0.1215(3) 0.96282(13) Uani 0.0225(5) 2 1 d . . .
C4 C 0.6629(3) 0.1877(3) 1.05087(13) Uani 0.0202(5) 2 1 d . . .
C5 C 0.8796(3) 0.2761(3) 1.05267(12) Uani 0.0214(5) 2 1 d . . .
C6 C 0.9929(3) 0.2960(3) 0.96923(12) Uani 0.0202(5) 2 1 d . . .
C7 C 1.0189(3) 0.2461(3) 0.79083(13) Uani 0.0250(5) 2 1 d . . .
C8 C 1.0958(3) 0.4706(3) 0.64000(11) Uani 0.0209(5) 2 1 d . . .
C9 C 0.5396(4) 0.1632(3) 1.14185(15) Uani 0.0320(6) 2 1 d . . .
H1c2 H 0.605376 0.090549 0.81908 Uiso 0.0258 2 1 d . . .
H1c3 H 0.411735 0.062469 0.959947 Uiso 0.027 2 1 d . . .
H1c5 H 0.951174 0.323831 1.11259 Uiso 0.0257 2 1 d . . .
H1c6 H 1.141539 0.357774 0.971884 Uiso 0.0243 2 1 d . . .
H1c7 H 0.982511 0.148898 0.749332 Uiso 0.03 2 1 d . . .
H2c7 H 1.188244 0.257879 0.808258 Uiso 0.03 2 1 d . . .
H1c9 H 0.376422 0.201398 1.130487 Uiso 0.0384 2 1 d . . .
H2c9 H 0.542618 0.043812 1.159169 Uiso 0.0384 2 1 d . . .
H3c9 H 0.621517 0.228802 1.193697 Uiso 0.0384 2 1 d . . .
H1n2 H 0.983(4) 0.694(3) 0.6140(18) Uiso 0.0342 2 1 d . . .
H2n2 H 1.166(4) 0.643(4) 0.5493(13) Uiso 0.0342 2 1 d . . .
H1n1 H 1.351(3) 0.380(4) 0.5788(13) Uiso 0.0332 2 1 d . . .
H2n1 H 1.249(5) 0.2575(16) 0.6504(16) Uiso 0.0332 2 1 d . . .
F1a F 0.614(3) 0.491(3) 0.3264(8) Uani 0.0309(7) 2 0.325(7) d . 1 2
F2a F 0.319(4) 0.591(6) 0.4126(12) Uani 0.0478(9) 2 0.325(7) d . 1 2
F3a F 0.523(4) 0.353(5) 0.4613(11) Uani 0.0481(10) 2 0.325(7) d . 1 2
F4a F 0.263(4) 0.349(5) 0.3264(13) Uani 0.0596(14) 2 0.325(7) d . 1 2
B1a B 0.430(3) 0.445(5) 0.3813(9) Uani 0.0221(8) 2 0.325(7) d . 1 2
F1b F 0.626(3) 0.506(4) 0.3304(9) Uani 0.0309(7) 2 0.675(7) d . 1 1
F2b F 0.303(5) 0.574(5) 0.4094(18) Uani 0.0478(9) 2 0.675(7) d . 1 1
F3b F 0.593(5) 0.405(5) 0.4814(14) Uani 0.0481(10) 2 0.675(7) d . 1 1
F4b F 0.347(5) 0.306(5) 0.3552(16) Uani 0.0596(14) 2 0.675(7) d . 1 1
B1b B 0.468(2) 0.447(4) 0.3939(7) Uani 0.0221(9) 2 0.675(7) d . 1 1

loop_
_atom_site_aniso_label
_atom_site_aniso_type_symbol
_atom_site_aniso_U_11
_atom_site_aniso_U_22
_atom_site_aniso_U_33
_atom_site_aniso_U_12
_atom_site_aniso_U_13
_atom_site_aniso_U_23
S1 S 0.0196(2) 0.0244(2) 0.0228(2) 0.00616(15) 0.00816(13) 0.00416(15)
N2 N 0.0316(8) 0.0268(9) 0.0294(8) 0.0063(6) 0.0141(6) 0.0061(6)
N1 N 0.0292(8) 0.0315(9) 0.0246(7) 0.0112(7) 0.0136(6) 0.0049(7)
C1 C 0.0174(8) 0.0184(8) 0.0228(8) 0.0041(6) 0.0049(6) 0.0041(6)
C2 C 0.0184(8) 0.0203(8) 0.0250(8) 0.0019(7) -0.0019(6) -0.0015(7)
C3 C 0.0154(8) 0.0181(9) 0.0342(9) 0.0001(6) 0.0030(7) 0.0025(7)
C4 C 0.0191(8) 0.0163(8) 0.0262(9) 0.0054(6) 0.0077(7) 0.0063(6)
C5 C 0.0205(9) 0.0201(8) 0.0233(8) 0.0018(7) 0.0006(6) -0.0016(6)
C6 C 0.0152(8) 0.0169(8) 0.0287(8) -0.0010(6) 0.0024(6) 0.0005(6)
C7 C 0.0227(9) 0.0270(10) 0.0262(9) 0.0074(7) 0.0065(7) 0.0038(7)
C8 C 0.0198(7) 0.0248(10) 0.0181(7) 0.0013(6) 0.0020(6) -0.0018(6)
C9 C 0.0284(10) 0.0367(12) 0.0332(10) 0.0070(8) 0.0133(8) 0.0133(8)
F1a F 0.0297(10) 0.0385(18) 0.0253(9) -0.0152(8) 0.0066(6) 0.0010(12)
F2a F 0.068(2) 0.0343(10) 0.0438(11) 0.0120(15) 0.0205(8) -0.0004(8)
F3a F 0.0361(17) 0.073(2) 0.0381(13) 0.0187(14) 0.0177(11) 0.0295(14)
F4a F 0.035(2) 0.094(3) 0.0518(19) -0.0388(18) 0.0155(12) -0.0363(18)
B1a B 0.0242(18) 0.0233(11) 0.0193(14) -0.0044(11) 0.0043(9) 0.0005(10)
F1b F 0.0387(10) 0.0306(17) 0.0247(10) -0.0143(8) 0.0095(7) 0.0008(11)
F2b F 0.059(2) 0.0445(12) 0.0421(11) 0.0216(14) 0.0155(8) 0.0039(8)
F3b F 0.0288(18) 0.090(2) 0.0264(14) 0.0065(14) 0.0073(11) 0.0205(13)
F4b F 0.061(2) 0.057(3) 0.067(2) -0.0438(18) 0.0358(13) -0.0337(18)
B1b B 0.0265(17) 0.0214(12) 0.0190(14) -0.0031(11) 0.0048(10) 0.0006(10)

loop_
_atom_type_symbol
_atom_type_scat_dispersion_real
_atom_type_scat_dispersion_imag
_atom_type_scat_source
C 0.0181 0.0091 'International Tables Vol C tables 4.2.6.8 and 6.1.1.1'
H 0.0000 0.0000 'International Tables Vol C tables 4.2.6.8 and 6.1.1.1'
B 0.0090 0.0039 'International Tables Vol C tables 4.2.6.8 and 6.1.1.1'
F 0.0727 0.0534 'International Tables Vol C tables 4.2.6.8 and 6.1.1.1'
N 0.0311 0.0180 'International Tables Vol C tables 4.2.6.8 and 6.1.1.1'
S 0.3331 0.5567 'International Tables Vol C tables 4.2.6.8 and 6.1.1.1'

loop_
_exptl_crystal_face_index_h
_exptl_crystal_face_index_k
_exptl_crystal_face_index_l
_exptl_crystal_face_perp_dist
? ? ? ?

loop_
_geom_angle_atom_site_label_1
_geom_angle_atom_site_label_2
_geom_angle_atom_site_label_3
_geom_angle_site_symmetry_1
_geom_angle_site_symmetry_2
_geom_angle_site_symmetry_3
_geom_angle
_geom_angle_publ_flag
C7 S1 C8 . . . 103.00(10) ?
C8 N2 H1n2 . . . 118.2(16) ?
C8 N2 H2n2 . . . 122.0(18) ?
H1n2 N2 H2n2 . . . 119(2) ?
C8 N1 H1n1 . . . 117.7(17) ?
C8 N1 H2n1 . . . 117.2(16) ?
H1n1 N1 H2n1 . . . 125(2) ?
C2 C1 C6 . . . 118.75(16) ?
C2 C1 C7 . . . 120.51(16) ?
C6 C1 C7 . . . 120.74(16) ?
C1 C2 C3 . . . 120.12(17) ?
C1 C2 H1c2 . . . 119.94 ?
C3 C2 H1c2 . . . 119.94 ?
C2 C3 C4 . . . 121.31(17) ?
C2 C3 H1c3 . . . 119.35 ?
C4 C3 H1c3 . . . 119.35 ?
C3 C4 C5 . . . 118.21(17) ?
C3 C4 C9 . . . 120.51(17) ?
C5 C4 C9 . . . 121.28(16) ?
C4 C5 C6 . . . 120.89(17) ?
C4 C5 H1c5 . . . 119.55 ?
C6 C5 H1c5 . . . 119.55 ?
C1 C6 C5 . . . 120.71(17) ?
C1 C6 H1c6 . . . 119.64 ?
C5 C6 H1c6 . . . 119.64 ?
S1 C7 C1 . . . 107.06(15) ?
S1 C7 H1c7 . . . 109.47 ?
S1 C7 H2c7 . . . 109.47 ?
C1 C7 H1c7 . . . 109.47 ?
C1 C7 H2c7 . . . 109.47 ?
H1c7 C7 H2c7 . . . 111.78 ?
S1 C8 N2 . . . 115.95(16) ?
S1 C8 N1 . . . 122.14(17) ?
N2 C8 N1 . . . 121.90(17) ?
C4 C9 H1c9 . . . 109.47 ?
C4 C9 H2c9 . . . 109.47 ?
C4 C9 H3c9 . . . 109.47 ?
H1c9 C9 H2c9 . . . 109.47 ?
H1c9 C9 H3c9 . . . 109.47 ?
H2c9 C9 H3c9 . . . 109.47 ?
F1a B1a F2a . . . 110(3) ?
F1a B1a F3a . . . 109.7(18) ?
F1a B1a F4a . . . 109.9(15) ?
F2a B1a F3a . . . 108.6(19) ?
F2a B1a F4a . . . 109(2) ?
F3a B1a F4a . . . 110(3) ?
F1b B1b F2b . . . 110(2) ?
F1b B1b F3b . . . 109.7(16) ?
F1b B1b F4b . . . 109.9(17) ?
F2b B1b F3b . . . 109(2) ?
F2b B1b F4b . . . 109(2) ?
F3b B1b F4b . . . 110(3) ?

loop_
_geom_bond_atom_site_label_1
_geom_bond_atom_site_label_2
_geom_bond_site_symmetry_1
_geom_bond_site_symmetry_2
_geom_bond_distance
_geom_bond_publ_flag
S1 C7 . . 1.824(3) ?
S1 C8 . . 1.7447(17) ?
N2 C8 . . 1.310(3) ?
N2 H1n2 . . 0.86(2) ?
N2 H2n2 . . 0.86(2) ?
N1 C8 . . 1.311(3) ?
N1 H1n1 . . 0.86(2) ?
N1 H2n1 . . 0.860(16) ?
C1 C2 . . 1.395(3) ?
C1 C6 . . 1.394(2) ?
C1 C7 . . 1.507(3) ?
C2 C3 . . 1.390(3) ?
C2 H1c2 . . 0.96 ?
C3 C4 . . 1.390(3) ?
C3 H1c3 . . 0.96 ?
C4 C5 . . 1.395(3) ?
C4 C9 . . 1.511(3) ?
C5 C6 . . 1.384(3) ?
C5 H1c5 . . 0.96 ?
C6 H1c6 . . 0.96 ?
C7 H1c7 . . 0.96 ?
C7 H2c7 . . 0.96 ?
C9 H1c9 . . 0.96 ?
C9 H2c9 . . 0.96 ?
C9 H3c9 . . 0.96 ?
F1a B1a . . 1.39(3) ?
F2a B1a . . 1.39(5) ?
F3a B1a . . 1.38(3) ?
F4a B1a . . 1.37(4) ?
F1b B1b . . 1.39(2) ?
F2b B1b . . 1.39(4) ?
F3b B1b . . 1.38(2) ?
F4b B1b . . 1.37(4) ?

loop_
_geom_hbond_atom_site_label_D
_geom_hbond_atom_site_label_H
_geom_hbond_atom_site_label_A
_geom_hbond_site_symmetry_D
_geom_hbond_site_symmetry_H
_geom_hbond_site_symmetry_A
_geom_hbond_distance_DH
_geom_hbond_distance_HA
_geom_hbond_distance_DA
_geom_hbond_angle_DHA
_geom_hbond_publ_flag
C2 H1c2 F1a . . 2_646 0.96 2.38 3.336(15) 172.81 ?
C2 H1c2 F1b . . 2_646 0.96 2.42 3.373(15) 170.07 ?
N2 H1n2 F4a . . 2_656 0.86(2) 2.06(4) 2.92(3) 171(2) ?
N2 H1n2 F4b . . 2_656 0.86(2) 2.12(4) 2.94(3) 158(2) ?
N2 H2n2 F2a . . 1_655 0.86(2) 2.20(3) 2.987(19) 153(3) ?
N2 H2n2 F3a . . 2_756 0.86(2) 2.41(4) 3.06(3) 133(2) ?
N2 H2n2 F2b . . 1_655 0.86(2) 2.23(3) 2.99(3) 148(3) ?
N1 H1n1 F3a . . 1_655 0.86(2) 1.99(3) 2.80(2) 158(3) ?
N1 H1n1 F3b . . 1_655 0.86(2) 2.02(3) 2.88(3) 172(3) ?
N1 H2n1 F1a . . 2_746 0.860(16) 2.22(3) 3.00(3) 149(2) ?
N1 H2n1 F1b . . 2_746 0.860(16) 2.09(3) 2.86(3) 149(2) ?

loop_
_geom_torsion_atom_site_label_1
_geom_torsion_atom_site_label_2
_geom_torsion_atom_site_label_3
_geom_torsion_atom_site_label_4
_geom_torsion_site_symmetry_1
_geom_torsion_site_symmetry_2
_geom_torsion_site_symmetry_3
_geom_torsion_site_symmetry_4
_geom_torsion
_geom_torsion_publ_flag
? ? ? ? ? ? ? ? ? ?

loop_
_restr_angle_atom_site_label_1
_restr_angle_site_symmetry_1
_restr_angle_atom_site_label_2
_restr_angle_site_symmetry_2
_restr_angle_atom_site_label_3
_restr_angle_site_symmetry_3
_restr_angle_target
_restr_angle_target_weight_param
? ? ? ? ? ? ? ?

loop_
_restr_distance_atom_site_label_1
_restr_distance_site_symmetry_1
_restr_distance_atom_site_label_2
_restr_distance_site_symmetry_2
_restr_distance_target
_restr_distance_target_weight_param
H1n1 . N1 . 0.86 0.001
H2n1 . N1 . 0.86 0.001
H1n2 . N2 . 0.86 0.001
H2n2 . N2 . 0.86 0.001

loop_
_restr_equal_angle_atom_site_label_1
_restr_equal_angle_site_symmetry_1
_restr_equal_angle_atom_site_label_2
_restr_equal_angle_site_symmetry_2
_restr_equal_angle_atom_site_label_3
_restr_equal_angle_site_symmetry_3
_restr_equal_angle_class_class_id
_restr_equal_angle_class_target_weight_param
? ? ? ? ? ? ? ?

loop_
_restr_equal_distance_atom_site_label_1
_restr_equal_distance_site_symmetry_1
_restr_equal_distance_atom_site_label_2
_restr_equal_distance_site_symmetry_2
_restr_equal_distance_class_class_id
_restr_equal_distance_class_target_weight_param
? ? ? ? ? ?

loop_
_restr_equal_torsion_atom_site_label_1
_restr_equal_torsion_site_symmetry_1
_restr_equal_torsion_atom_site_label_2
_restr_equal_torsion_site_symmetry_2
_restr_equal_torsion_atom_site_label_3
_restr_equal_torsion_site_symmetry_3
_restr_equal_torsion_atom_site_label_4
_restr_equal_torsion_site_symmetry_4
_restr_equal_torsion_class_class_id
_restr_equal_torsion_class_target_weight_param
? ? ? ? ? ? ? ? ? ?

loop_
_restr_torsion_atom_site_label_1
_restr_torsion_site_symmetry_1
_restr_torsion_atom_site_label_2
_restr_torsion_site_symmetry_2
_restr_torsion_atom_site_label_3
_restr_torsion_site_symmetry_3
_restr_torsion_atom_site_label_4
_restr_torsion_site_symmetry_4
_restr_torsion_angle_target
_restr_torsion_weight_param
? ? ? ? ? ? ? ? ? ?

loop_
_twin_individual_id
_twin_individual_mass_fraction_refined
_twin_individual_twin_matrix_11
_twin_individual_twin_matrix_12
_twin_individual_twin_matrix_13
_twin_individual_twin_matrix_21
_twin_individual_twin_matrix_22
_twin_individual_twin_matrix_23
_twin_individual_twin_matrix_31
_twin_individual_twin_matrix_32
_twin_individual_twin_matrix_33
1 1.000(14) 1 0 0 0 1 0 0 0 1
2 0.000(14) -1 0 0 0 -1 0 0 0 -1
